data_1531625
loop_
_publ_author_name
'Jeanneau, E.'
'Audebrand, N.'
'Louer, D.'

_publ_section_title
;
 Crystal structure and thermal behavior of a new cadmium indium oxalate
;
_journal_name_full 'Journal of Solid State Chemistry'
_journal_page_first 387
_journal_page_last 394
_journal_volume 173
_journal_year 2003
_chemical_formula_sum 'C12 H18.04 Cd3 In2 O33.02'
_chemical_name_systematic 'Cd3 In2 (C2 O4)6 (H2 O)9.02'
_space_group_IT_number 181
_symmetry_space_group_name_Hall 'P 64 2 (0 0 2)'
_symmetry_space_group_name_H-M 'P 64 2 2'
_cell_angle_alpha 90
_cell_angle_beta 90
_cell_angle_gamma 120
_cell_formula_units_Z 3
_cell_length_a 8.566
_cell_length_b 8.566
_cell_length_c 37.811
_cell_volume 2402.730
_citation_journal_id_ASTM JSSCBI
_cod_data_source_file Jeanneau_JSSCBI_2003_1608.cif
_cod_data_source_block C12H18.04Cd3In2O33.02
_cod_original_cell_volume 2402.73
_cod_original_sg_symbol_Hall 'P 64 2 (x,y,z+1/6)'
_cod_database_code 1531625

loop_
_symmetry_equiv_pos_as_xyz
x,y,z
x-y,x,z+2/3
-y,x-y,z+1/3
-x,-y,z
-x+y,-x,z+2/3
y,-x+y,z+1/3
-y,-x,-z+1/3
x-y,-y,-z
x,x-y,-z+2/3
y,x,-z+1/3
-x+y,y,-z
-x,-x+y,-z+2/3

loop_
_atom_site_label
_atom_site_type_symbol
_atom_site_fract_x
_atom_site_fract_y
_atom_site_fract_z
_atom_site_occupancy
_atom_site_U_iso_or_equiv
O4 O-2 0.6084 0.8225 0.2504 1 0.0
C1 C+3 0.2952 0.7048 0.1667 1 0.0
O6 O-2 0.7948 0.8303 0.2927 1 0.0
Cd3 Cd+2 0 0.5 0.3333 1 0.0
O7 O-2 0.756 0 0.5 1 0.0
O3 O-2 0.1205 0.2897 0.3588 1 0.0
C2 C+3 0.8072 0.6144 0.5 1 0.0
O9 O-2 0.7889 0.3072 0.3718 1 0.0
Cd2 Cd+2 0.5 0.5 0.1667 1 0.0
O2 O-2 0.7049 0.1655 0.2639 1 0.0
O10 O-2 0 0.5 0.4498 0.51 0.0
O8 O-2 0.5 0.5 0.2241 1 0.0
Cd1 Cd+2 0 0 0.3333 1 0.0
In1 In+3 0.5 0 0.22196 1 0.0
O5 O-2 0.2438 -0.0661 0.1885 1 0.0
C3 C+3 0.7218 0.8225 0.3921 1 0.0
C4 C+3 0.7739 0.6787 0.3838 1 0.0
O1 O-2 0.4215 0.7519 0.1881 1 0.0
